data_2015744
loop_
_publ_author_name
'Peralta, Monica A.'
'Souza, Marcus N. V. de'
'Wardell, Solange M. S. V.'
'Wardell, James L.'
'Low, John N.'
'Glidewell, Christopher'

_publ_section_title
;
 2,3-Dimethoxybenzaldehyde isonicotinoylhydrazone chloroform
 monosolvate, and the mono- and dihydrates of
 3,4,5-trimethoxybenzaldehyde isonicotinoylhydrazone: hydrogen-bonded
 supramolecular structures in one, two and three dimensions
;
_journal_coeditor_code GG3058
_journal_issue 1
_journal_name_full 'Acta Crystallographica Section C'
_journal_page_first o68
_journal_page_last o72
_journal_paper_doi 10.1107/S0108270106052486
_journal_volume 63
_journal_year 2007
_chemical_formula_iupac 'C15 H15 N3 O3 , C H Cl3'
_chemical_formula_moiety 'C15 H15 N3 O3 , C H Cl3'
_chemical_formula_sum 'C16 H16 Cl3 N3 O3'
_chemical_formula_weight 404.67
_chemical_melting_point 413
_chemical_name_systematic
;
2,3-Dimethoxybenzaldehyde isonicotinoylhydrazone chloroform monosolvate
;
_space_group_IT_number 14
_symmetry_cell_setting monoclinic
_symmetry_space_group_name_Hall '-P 2yn'
_symmetry_space_group_name_H-M 'P 1 21/n 1'
_atom_sites_solution_hydrogens geom
_atom_sites_solution_primary direct
_atom_sites_solution_secondary difmap
_cell_angle_alpha 90.00
_cell_angle_beta 110.7280(10)
_cell_angle_gamma 90.00
_cell_formula_units_Z 4
_cell_length_a 12.7400(4)
_cell_length_b 10.8595(3)
_cell_length_c 13.9187(4)
_cell_measurement_reflns_used 4128
_cell_measurement_temperature 120(2)
_cell_measurement_theta_max 27.54
_cell_measurement_theta_min 3.13
_cell_volume 1801.01(9)
_computing_cell_refinement 'DENZO (Otwinowski & Minor, 1997) and COLLECT'
_computing_data_collection 'COLLECT (Nonius, 1999)'
_computing_data_reduction 'DENZO and COLLECT'
_computing_molecular_graphics 'PLATON (Spek, 2003)'
_computing_publication_material 'SHELXL97 and PRPKAPPA (Ferguson, 1999)'
_computing_structure_refinement 'OSCAIL and SHELXL97 (Sheldrick, 1997)'
_computing_structure_solution 'OSCAIL (McArdle, 2003) and SHELXS97 (Sheldrick, 1997)'
_diffrn_ambient_temperature 120(2)
_diffrn_detector_area_resol_mean 9.091
_diffrn_measured_fraction_theta_full 0.995
_diffrn_measured_fraction_theta_max 0.995
_diffrn_measurement_device_type 'Bruker Nonius KappaCCD area-detector'
_diffrn_measurement_method '\f and \w'
_diffrn_radiation_monochromator graphite
_diffrn_radiation_source 'Bruker Nonius FR591 rotating anode'
_diffrn_radiation_type 'Mo K\a'
_diffrn_radiation_wavelength 0.71073
_diffrn_reflns_av_R_equivalents 0.0466
_diffrn_reflns_av_sigmaI/netI 0.0434
_diffrn_reflns_limit_h_max 16
_diffrn_reflns_limit_h_min -16
_diffrn_reflns_limit_k_max 12
_diffrn_reflns_limit_k_min -14
_diffrn_reflns_limit_l_max 18
_diffrn_reflns_limit_l_min -15
_diffrn_reflns_number 20128
_diffrn_reflns_theta_full 27.54
_diffrn_reflns_theta_max 27.54
_diffrn_reflns_theta_min 3.13
_diffrn_standards_decay_% 0
_diffrn_standards_number 0
_exptl_absorpt_coefficient_mu 0.530
_exptl_absorpt_correction_T_max 0.984
_exptl_absorpt_correction_T_min 0.932
_exptl_absorpt_correction_type multi-scan
_exptl_absorpt_process_details '(SADABS; Sheldrick, 2003)'
_exptl_crystal_colour colourless
_exptl_crystal_density_diffrn 1.492
_exptl_crystal_density_method 'not measured'
_exptl_crystal_description plate
_exptl_crystal_F_000 832
_exptl_crystal_size_max 0.18
_exptl_crystal_size_mid 0.13
_exptl_crystal_size_min 0.03
_refine_diff_density_max 0.402
_refine_diff_density_min -0.597
_refine_ls_extinction_method none
_refine_ls_goodness_of_fit_ref 1.021
_refine_ls_hydrogen_treatment constr
_refine_ls_matrix_type full
_refine_ls_number_parameters 228
_refine_ls_number_reflns 4128
_refine_ls_number_restraints 0
_refine_ls_restrained_S_all 1.021
_refine_ls_R_factor_all 0.0538
_refine_ls_R_factor_gt 0.0409
_refine_ls_shift/su_max 0.000
_refine_ls_shift/su_mean 0.000
_refine_ls_structure_factor_coef Fsqd
_refine_ls_weighting_details 'w = 1/[\s^2^(Fo^2^)+(0.02P)^2^+1.8708P] where P=(Fo^2^+2Fc^2^)/3'
_refine_ls_weighting_scheme calc
_refine_ls_wR_factor_gt 0.0839
_refine_ls_wR_factor_ref 0.0895
_reflns_number_gt 3388
_reflns_number_total 4128
_reflns_threshold_expression I>2\s(I)
_cod_data_source_file gg3058.cif
_cod_data_source_block I
_cod_original_sg_symbol_H-M 'P 21/n'
_cod_database_code 2015744
_cod_database_fobs_code 2015744

loop_
_symmetry_equiv_pos_as_xyz
'x, y, z'
'x+1/2, -y+1/2, z+1/2'
'-x, -y, -z'
'-x-1/2, y-1/2, -z-1/2'

loop_
_atom_site_type_symbol
_atom_site_label
_atom_site_fract_x
_atom_site_fract_y
_atom_site_fract_z
_atom_site_U_iso_or_equiv
_atom_site_adp_type
_atom_site_calc_flag
_atom_site_refinement_flags
_atom_site_occupancy
N N11 0.22757(13) 0.98240(14) 0.77907(12) 0.0185(3) Uani d . 1
C C12 0.28780(15) 0.88659(17) 0.76639(14) 0.0181(4) Uani d . 1
C C13 0.24866(15) 0.80306(16) 0.68662(14) 0.0168(4) Uani d . 1
C C14 0.14125(15) 0.81829(16) 0.61437(13) 0.0144(4) Uani d . 1
C C15 0.07851(15) 0.91794(16) 0.62648(14) 0.0164(4) Uani d . 1
C C16 0.12398(15) 0.99619(17) 0.70910(14) 0.0177(4) Uani d . 1
C C17 0.09228(15) 0.73817(17) 0.52085(13) 0.0155(4) Uani d . 1
O O1 0.02107(11) 0.77780(12) 0.44265(10) 0.0225(3) Uani d . 1
N N17 0.13378(13) 0.62205(14) 0.53120(11) 0.0166(3) Uani d . 1
N N27 0.09778(13) 0.54331(14) 0.44744(11) 0.0171(3) Uani d . 1
C C27 0.14763(15) 0.43921(16) 0.46255(14) 0.0165(4) Uani d . 1
C C21 0.12237(15) 0.34655(16) 0.38124(13) 0.0148(4) Uani d . 1
C C22 0.18842(14) 0.24095(17) 0.39888(13) 0.0149(4) Uani d . 1
O O22 0.27244(10) 0.22225(11) 0.49363(9) 0.0164(3) Uani d . 1
C C221 0.23499(16) 0.14032(18) 0.55703(14) 0.0210(4) Uani d . 1
C C23 0.17311(15) 0.15285(16) 0.32166(14) 0.0164(4) Uani d . 1
O O23 0.24417(11) 0.05456(12) 0.34760(10) 0.0216(3) Uani d . 1
C C231 0.22892(19) -0.0361(2) 0.26949(18) 0.0357(6) Uani d . 1
C C24 0.08938(16) 0.17058(17) 0.22664(14) 0.0191(4) Uani d . 1
C C25 0.02193(16) 0.27503(18) 0.20963(14) 0.0202(4) Uani d . 1
C C26 0.03706(15) 0.36202(17) 0.28503(14) 0.0183(4) Uani d . 1
C C1 0.48909(17) 0.20831(19) 0.40932(15) 0.0247(4) Uani d . 1
Cl Cl1 0.45379(4) 0.19099(5) 0.27618(4) 0.02812(13) Uani d . 1
Cl Cl2 0.59683(5) 0.10637(5) 0.47660(4) 0.03738(15) Uani d . 1
Cl Cl3 0.53302(6) 0.36172(5) 0.44572(4) 0.04491(18) Uani d . 1
H H12 0.3615 0.8755 0.8149 0.022 Uiso calc R 1
H H13 0.2944 0.7363 0.6812 0.020 Uiso calc R 1
H H15 0.0051 0.9321 0.5784 0.020 Uiso calc R 1
H H16 0.0797 1.0632 0.7168 0.021 Uiso calc R 1
H H17 0.1828 0.5970 0.5901 0.020 Uiso calc R 1
H H27 0.2023 0.4216 0.5280 0.020 Uiso calc R 1
H H22A 0.1681 0.1749 0.5662 0.032 Uiso calc R 1
H H22B 0.2947 0.1309 0.6242 0.032 Uiso calc R 1
H H22C 0.2168 0.0597 0.5236 0.032 Uiso calc R 1
H H23A 0.1522 -0.0684 0.2478 0.054 Uiso calc R 1
H H23B 0.2824 -0.1035 0.2966 0.054 Uiso calc R 1
H H23C 0.2416 0.0013 0.2105 0.054 Uiso calc R 1
H H24 0.0782 0.1117 0.1734 0.023 Uiso calc R 1
H H25 -0.0357 0.2864 0.1446 0.024 Uiso calc R 1
H H26 -0.0101 0.4325 0.2721 0.022 Uiso calc R 1
H H1 0.4214 0.1904 0.4275 0.030 Uiso calc R 1

loop_
_atom_site_aniso_label
_atom_site_aniso_U_11
_atom_site_aniso_U_22
_atom_site_aniso_U_33
_atom_site_aniso_U_12
_atom_site_aniso_U_13
_atom_site_aniso_U_23
N11 0.0217(8) 0.0159(8) 0.0160(8) -0.0014(6) 0.0043(6) -0.0007(6)
C12 0.0181(9) 0.0173(9) 0.0155(9) -0.0006(7) 0.0018(7) 0.0017(7)
C13 0.0172(9) 0.0135(8) 0.0185(9) 0.0016(7) 0.0048(7) 0.0021(7)
C14 0.0174(8) 0.0127(8) 0.0137(8) -0.0018(7) 0.0065(7) 0.0021(7)
C15 0.0147(8) 0.0172(9) 0.0159(9) -0.0002(7) 0.0038(7) 0.0006(7)
C16 0.0207(9) 0.0147(9) 0.0188(9) 0.0009(7) 0.0082(7) 0.0010(7)
C17 0.0150(8) 0.0156(9) 0.0165(9) -0.0006(7) 0.0062(7) -0.0002(7)
O1 0.0236(7) 0.0224(7) 0.0157(7) 0.0071(6) -0.0003(6) -0.0016(5)
N17 0.0192(8) 0.0144(7) 0.0127(7) 0.0009(6) 0.0012(6) -0.0013(6)
N27 0.0190(8) 0.0158(8) 0.0152(7) -0.0019(6) 0.0044(6) -0.0036(6)
C27 0.0182(9) 0.0157(9) 0.0136(8) -0.0006(7) 0.0033(7) 0.0000(7)
C21 0.0167(8) 0.0146(9) 0.0137(8) -0.0023(7) 0.0062(7) -0.0002(7)
C22 0.0127(8) 0.0181(9) 0.0139(8) -0.0023(7) 0.0045(7) 0.0009(7)
O22 0.0148(6) 0.0184(6) 0.0140(6) -0.0003(5) 0.0027(5) 0.0023(5)
C221 0.0180(9) 0.0237(10) 0.0203(9) 0.0010(8) 0.0057(8) 0.0076(8)
C23 0.0151(8) 0.0139(9) 0.0214(9) -0.0006(7) 0.0077(7) -0.0005(7)
O23 0.0207(7) 0.0171(7) 0.0242(7) 0.0049(5) 0.0047(6) -0.0053(5)
C231 0.0311(12) 0.0271(12) 0.0398(13) 0.0092(10) 0.0012(10) -0.0168(10)
C24 0.0226(9) 0.0188(9) 0.0166(9) -0.0014(8) 0.0078(7) -0.0040(7)
C25 0.0194(9) 0.0229(10) 0.0151(9) 0.0004(8) 0.0023(7) 0.0004(7)
C26 0.0190(9) 0.0157(9) 0.0185(9) 0.0018(7) 0.0047(7) 0.0006(7)
C1 0.0244(10) 0.0249(10) 0.0254(10) 0.0044(8) 0.0095(8) 0.0016(8)
Cl1 0.0273(3) 0.0304(3) 0.0249(3) 0.0020(2) 0.0071(2) -0.0064(2)
Cl2 0.0376(3) 0.0400(3) 0.0385(3) 0.0186(3) 0.0184(3) 0.0179(2)
Cl3 0.0703(4) 0.0274(3) 0.0243(3) 0.0043(3) 0.0010(3) -0.0048(2)

loop_
_atom_type_symbol
_atom_type_description
_atom_type_scat_dispersion_real
_atom_type_scat_dispersion_imag
_atom_type_scat_source
C C 0.0033 0.0016 'International Tables Vol C Tables 4.2.6.8 and 6.1.1.4'
H H 0.0000 0.0000 'International Tables Vol C Tables 4.2.6.8 and 6.1.1.4'
Cl Cl 0.1484 0.1585 'International Tables Vol C Tables 4.2.6.8 and 6.1.1.4'
N N 0.0061 0.0033 'International Tables Vol C Tables 4.2.6.8 and 6.1.1.4'
O O 0.0106 0.0060 'International Tables Vol C Tables 4.2.6.8 and 6.1.1.4'

loop_
_geom_angle_atom_site_label_1
_geom_angle_atom_site_label_2
_geom_angle_atom_site_label_3
_geom_angle
_geom_angle_publ_flag
C12 N11 C16 116.89(16) no
N11 C12 C13 123.65(17) no
N11 C12 H12 118.2 no
C13 C12 H12 118.2 no
C12 C13 C14 119.02(17) no
C12 C13 H13 120.5 no
C14 C13 H13 120.5 no
C15 C14 C13 117.73(16) no
C15 C14 C17 118.33(15) no
C13 C14 C17 123.83(16) no
C16 C15 C14 119.34(16) no
C16 C15 H15 120.3 no
C14 C15 H15 120.3 no
N11 C16 C15 123.37(17) no
N11 C16 H16 118.3 no
C15 C16 H16 118.3 no
O1 C17 N17 124.12(16) no
O1 C17 C14 121.09(16) no
N17 C17 C14 114.79(15) no
C17 N17 N27 118.95(14) no
C17 N17 H17 120.5 no
N27 N17 H17 120.5 no
C27 N27 N17 114.22(15) no
N27 C27 C21 121.41(16) no
N27 C27 H27 119.3 no
C21 C27 H27 119.3 no
C22 C21 C26 118.83(16) no
C22 C21 C27 118.47(15) no
C26 C21 C27 122.65(16) no
O22 C22 C21 120.19(16) no
O22 C22 C23 118.71(16) no
C21 C22 C23 121.09(16) no
C22 O22 C221 111.05(13) no
O22 C221 H22A 109.5 no
O22 C221 H22B 109.5 no
H22A C221 H22B 109.5 no
O22 C221 H22C 109.5 no
H22A C221 H22C 109.5 no
H22B C221 H22C 109.5 no
O23 C23 C24 125.14(17) no
O23 C23 C22 115.64(16) no
C24 C23 C22 119.21(16) no
C23 O23 C231 116.08(15) no
O23 C231 H23A 109.5 no
O23 C231 H23B 109.5 no
H23A C231 H23B 109.5 no
O23 C231 H23C 109.5 no
H23A C231 H23C 109.5 no
H23B C231 H23C 109.5 no
C23 C24 C25 119.69(17) no
C23 C24 H24 120.2 no
C25 C24 H24 120.2 no
C26 C25 C24 121.27(17) no
C26 C25 H25 119.4 no
C24 C25 H25 119.4 no
C25 C26 C21 119.87(17) no
C25 C26 H26 120.1 no
C21 C26 H26 120.1 no
Cl2 C1 Cl1 110.83(11) no
Cl2 C1 Cl3 109.41(11) no
Cl1 C1 Cl3 109.83(11) no
Cl2 C1 H1 108.9 no
Cl1 C1 H1 108.9 no
Cl3 C1 H1 108.9 no

loop_
_geom_bond_atom_site_label_1
_geom_bond_atom_site_label_2
_geom_bond_distance
_geom_bond_publ_flag
N11 C12 1.341(2) no
N11 C16 1.343(2) no
C12 C13 1.383(3) no
C12 H12 0.95 no
C13 C14 1.392(2) no
C13 H13 0.95 no
C14 C15 1.390(3) no
C14 C17 1.505(2) no
C15 C16 1.382(3) no
C15 H15 0.95 no
C16 H16 0.95 no
C17 O1 1.222(2) no
C17 N17 1.355(2) no
N17 N27 1.386(2) no
N17 H17 0.88 no
N27 C27 1.277(2) no
C27 C21 1.463(2) no
C27 H27 0.95 no
C21 C22 1.392(3) no
C21 C26 1.404(2) no
C22 O22 1.388(2) no
C22 C23 1.400(3) no
O22 C221 1.448(2) no
C221 H22A 0.98 no
C221 H22B 0.98 no
C221 H22C 0.98 no
C23 O23 1.363(2) no
C23 C24 1.388(3) no
O23 C231 1.428(2) no
C231 H23A 0.98 no
C231 H23B 0.98 no
C231 H23C 0.98 no
C24 C25 1.392(3) no
C24 H24 0.95 no
C25 C26 1.374(3) no
C25 H25 0.95 no
C26 H26 0.95 no
C1 Cl2 1.754(2) no
C1 Cl1 1.755(2) no
C1 Cl3 1.773(2) no
C1 H1 1.00 no

loop_
_geom_hbond_atom_site_label_D
_geom_hbond_atom_site_label_H
_geom_hbond_atom_site_label_A
_geom_hbond_site_symmetry_A
_geom_hbond_distance_DH
_geom_hbond_distance_HA
_geom_hbond_distance_DA
_geom_hbond_angle_DHA
_geom_hbond_publ_flag
N17 H17 N11 4_657 0.88 2.17 3.015(2) 162 y
C1 H1 O22 . 1.00 2.41 3.363(2) 159 y
C1 H1 O23 . 1.00 2.59 3.371(3) 134 y
C27 H27 N11 4_657 0.95 2.60 3.411(2) 144 y

loop_
_geom_torsion_atom_site_label_1
_geom_torsion_atom_site_label_2
_geom_torsion_atom_site_label_3
_geom_torsion_atom_site_label_4
_geom_torsion
_geom_torsion_publ_flag
C16 N11 C12 C13 -0.3(3) no
N11 C12 C13 C14 0.4(3) no
C12 C13 C14 C15 0.1(3) no
C12 C13 C14 C17 176.08(17) no
C13 C14 C15 C16 -0.7(3) no
C17 C14 C15 C16 -176.90(16) no
C12 N11 C16 C15 -0.3(3) no
C14 C15 C16 N11 0.8(3) no
C15 C14 C17 O1 24.0(3) no
C13 C14 C17 O1 -151.96(18) no
C15 C14 C17 N17 -156.28(16) no
C13 C14 C17 N17 27.7(2) no
O1 C17 N17 N27 2.8(3) no
C14 C17 N17 N27 -176.86(15) no
C17 N17 N27 C27 175.15(16) no
N17 N27 C27 C21 -178.11(16) no
N27 C27 C21 C22 172.79(17) no
N27 C27 C21 C26 -4.8(3) no
C26 C21 C22 O22 -179.16(16) no
C27 C21 C22 O22 3.2(3) no
C26 C21 C22 C23 1.9(3) no
C27 C21 C22 C23 -175.74(16) no
C21 C22 O22 C221 98.85(19) no
C23 C22 O22 C221 -82.2(2) no
O22 C22 C23 O23 0.0(2) no
C21 C22 C23 O23 178.88(16) no
O22 C22 C23 C24 180.00(16) no
C21 C22 C23 C24 -1.1(3) no
C24 C23 O23 C231 -0.3(3) no
C22 C23 O23 C231 179.73(18) no
O23 C23 C24 C25 179.89(18) no
C22 C23 C24 C25 -0.2(3) no
C23 C24 C25 C26 0.5(3) no
C24 C25 C26 C21 0.4(3) no
C22 C21 C26 C25 -1.6(3) no
C27 C21 C26 C25 176.00(18) no

loop_
_cod_related_entry_id
_cod_related_entry_database
_cod_related_entry_code
1 ChemSpider 21180742
